data_4076804
loop_
_publ_author_name
'Baratta, Walter'
'Herdtweck, Eberhardt'
'Herrmann, Wolfgang A.'
'Rigo, Pierluigi'
'Schwarz, J\"urgen'

_publ_section_title
;
 New Ruthenium(II) Complexes Bearing N-Heterocyclic Carbenes
;
_journal_issue 10
_journal_name_full Organometallics
_journal_page_first 2101
_journal_paper_doi 10.1021/om020053k
_journal_volume 21
_journal_year 2002
_chemical_formula_moiety ' C26 H39 Cl N2 O Ru '
_chemical_formula_structural ' {[C5(CH3)5](Cl)Ru(CO)(C6H11)2(C3H2N2)}'
_chemical_formula_sum 'C26 H39 Cl N2 O Ru'
_chemical_formula_weight 532.13
_chemical_name_systematic
;
 unknown 
;
_space_group_IT_number 14
_symmetry_cell_setting monoclinic
_symmetry_space_group_name_Hall '-P 2yn'
_symmetry_space_group_name_H-M 'P 1 21/n 1'
_atom_sites_solution_hydrogens difmap
_atom_sites_solution_primary direct
_atom_sites_solution_secondary difmap
_cell_angle_alpha 90.00
_cell_angle_beta 99.56(1)
_cell_angle_gamma 90.00
_cell_formula_units_Z 4
_cell_length_a 8.546(1)
_cell_length_b 21.440(2)
_cell_length_c 13.931(1)
_cell_measurement_reflns_used 4917
_cell_measurement_temperature 173(1)
_cell_measurement_theta_max 25.9
_cell_measurement_theta_min 9.7
_cell_volume 2517.1(4)
_computing_cell_refinement 'IPDS (STOE, 1997)'
_computing_data_collection 'IPDS (STOE, 1997)'
_computing_data_reduction 'IPDS (STOE, 1997)'
_computing_molecular_graphics 'PLATON (Spek, 2001)'
_computing_publication_material 'PLATON (Spek, 2001)'
_computing_structure_refinement 'SHELXL-97 (Sheldrick, 1998)'
_computing_structure_solution 'SIR-92 (Giacovazzo, 1994)'
_diffrn_ambient_temperature 173(1)
_diffrn_detector 'image plate'
_diffrn_detector_area_resol_mean 67
_diffrn_measured_fraction_theta_full 0.937
_diffrn_measured_fraction_theta_max 0.937
_diffrn_measurement_device 'one-circle diffractometer'
_diffrn_measurement_device_type 'IPDS (STOE&CIE)'
_diffrn_measurement_method 'phi-oscillation '
_diffrn_radiation_monochromator graphite
_diffrn_radiation_source 'NONIUS FR 591 rotating anode'
_diffrn_radiation_type 'Mo K\a'
_diffrn_radiation_wavelength 0.71073
_diffrn_reflns_av_R_equivalents 0.0465
_diffrn_reflns_av_sigmaI/netI 0.0220
_diffrn_reflns_limit_h_max 10
_diffrn_reflns_limit_h_min -10
_diffrn_reflns_limit_k_max 26
_diffrn_reflns_limit_k_min -26
_diffrn_reflns_limit_l_max 16
_diffrn_reflns_limit_l_min -16
_diffrn_reflns_number 35648
_diffrn_reflns_reduction_process
;
 with the IPDS software INTEGRATE 
;
_diffrn_reflns_theta_full 25.58
_diffrn_reflns_theta_max 25.58
_diffrn_reflns_theta_min 2.41
_diffrn_standards_decay_% 0
_diffrn_standards_interval_count none
_diffrn_standards_interval_time none
_diffrn_standards_number none
_exptl_absorpt_coefficient_mu 0.749
_exptl_absorpt_correction_T_max 0.861
_exptl_absorpt_correction_T_min 0.683
_exptl_absorpt_correction_type multi-scan
_exptl_absorpt_process_details '(applied during the decay procedure; IPDS (STOE&Cie))'
_exptl_crystal_colour ' orange '
_exptl_crystal_density_diffrn 1.404
_exptl_crystal_density_meas ?
_exptl_crystal_density_method none
_exptl_crystal_description ' fragment '
_exptl_crystal_F_000 1112
_exptl_crystal_size_max 0.51
_exptl_crystal_size_mid 0.25
_exptl_crystal_size_min 0.20
_refine_diff_density_max 0.637
_refine_diff_density_min -0.425
_refine_diff_density_rms 0.063
_refine_ls_extinction_method none
_refine_ls_goodness_of_fit_all 1.060
_refine_ls_goodness_of_fit_ref 1.086
_refine_ls_hydrogen_treatment refall
_refine_ls_matrix_type full
_refine_ls_number_constraints 0
_refine_ls_number_parameters 464
_refine_ls_number_reflns 4424
_refine_ls_number_restraints 0
_refine_ls_restrained_S_all 1.060
_refine_ls_restrained_S_obs 1.086
_refine_ls_R_factor_all 0.0304
_refine_ls_R_factor_gt 0.0247
_refine_ls_shift/su_max -0.002
_refine_ls_shift/su_mean 0.000
_refine_ls_structure_factor_coef Fsqd
_refine_ls_weighting_details 'w=1/[\s^2^(Fo^2^)+(0.0342P)^2^+1.3472P] where P=(Fo^2^+2Fc^2^)/3'
_refine_ls_weighting_scheme sigma
_refine_ls_wR_factor_all 0.0604
_refine_ls_wR_factor_ref 0.0576
_reflns_number_gt 3898
_reflns_number_total 4424
_reflns_threshold_expression >2sigma(i)
_cod_data_source_file om020053k.cif
_cod_data_source_block SCHC-3069-173
_cod_depositor_comments
;
The following automatic conversions were performed:

'_exptl_crystal_density_meas' value 'none' was changed to '?' - the
value is perceived as not measured.

Automatic conversion script
Id: cif_fix_values 3008 2015-01-20 13:52:24Z robertas 
;
_cod_original_sg_symbol_H-M 'P 21/n'
_cod_original_formula_sum ' C26 H39 Cl N2 O Ru '
_cod_database_code 4076804

loop_
_symmetry_equiv_pos_as_xyz
x,y,z
1/2-x,1/2+y,1/2-z
-x,-y,-z
1/2+x,1/2-y,1/2+z

loop_
_atom_site_aniso_label
_atom_site_aniso_U_11
_atom_site_aniso_U_22
_atom_site_aniso_U_33
_atom_site_aniso_U_23
_atom_site_aniso_U_13
_atom_site_aniso_U_12
Ru 0.0123(1) 0.0125(1) 0.0167(1) 0.0007(1) 0.0031(1) 0.0007(1)
Cl1 0.019(2) 0.022(2) 0.030(2) -0.0021(12) 0.0015(11) 0.0006(12)
Cl1A 0.015(2) 0.016(2) 0.0243(14) 0.0084(13) 0.0000(11) 0.0057(13)
O1 0.027(3) 0.020(3) 0.032(3) 0.015(2) 0.000(2) 0.011(2)
O1A 0.028(3) 0.025(3) 0.039(4) -0.012(2) -0.009(3) -0.004(2)
N1 0.0165(8) 0.0140(8) 0.0224(10) 0.0006(7) 0.0071(8) 0.0017(7)
N2 0.0158(8) 0.0134(8) 0.0221(10) 0.0010(7) 0.0063(8) -0.0003(7)
C1 0.015(3) 0.025(5) 0.016(4) -0.002(3) 0.004(3) 0.000(3)
C1A 0.018(4) 0.012(4) 0.042(6) 0.010(4) 0.010(4) -0.002(3)
C2 0.0162(9) 0.0147(9) 0.0127(10) 0.0005(7) 0.0043(8) 0.0010(7)
C3 0.0171(10) 0.0192(11) 0.0276(13) 0.0024(9) 0.0085(9) -0.0006(8)
C4 0.0187(10) 0.0200(11) 0.0275(13) 0.0026(9) 0.0114(10) 0.0037(9)
C11 0.0178(10) 0.0350(12) 0.0128(12) -0.0026(9) 0.0011(9) 0.0035(9)
C12 0.0256(11) 0.0242(11) 0.0147(12) -0.0027(9) 0.0061(9) -0.0042(9)
C13 0.0222(11) 0.0231(11) 0.0185(12) 0.0026(9) 0.0089(9) 0.0044(9)
C14 0.0206(10) 0.0236(11) 0.0162(12) 0.0045(9) 0.0059(9) -0.0030(8)
C15 0.0285(12) 0.0205(11) 0.0153(11) 0.0027(8) 0.0029(9) 0.0047(9)
C21 0.0204(12) 0.066(2) 0.026(2) -0.0083(14) -0.0014(11) 0.0056(13)
C22 0.058(2) 0.034(2) 0.033(2) -0.0129(12) 0.019(2) -0.0216(14)
C23 0.0355(15) 0.037(2) 0.031(2) 0.0049(12) 0.0147(13) 0.0161(12)
C24 0.0326(14) 0.045(2) 0.030(2) 0.0009(13) 0.0080(13) -0.0190(12)
C25 0.065(2) 0.0228(13) 0.033(2) 0.0100(11) 0.013(2) 0.0147(13)
C31 0.0195(10) 0.0128(10) 0.0238(13) 0.0011(8) 0.0073(10) 0.0010(8)
C32 0.0210(11) 0.0158(10) 0.0336(15) 0.0023(9) 0.0049(11) 0.0035(8)
C33 0.0260(12) 0.0154(11) 0.046(2) 0.0041(10) 0.0108(12) 0.0038(9)
C34 0.0391(14) 0.0177(12) 0.045(2) -0.0074(10) 0.0167(13) -0.0009(10)
C35 0.0397(15) 0.0263(13) 0.030(2) -0.0068(10) 0.0075(13) -0.0021(10)
C36 0.0334(13) 0.0213(11) 0.0245(14) -0.0016(9) 0.0083(11) 0.0030(10)
C41 0.0170(10) 0.0125(10) 0.0262(13) -0.0020(8) 0.0070(10) 0.0005(8)
C42 0.0201(11) 0.0219(12) 0.041(2) -0.0073(11) 0.0023(11) -0.0021(9)
C43 0.0292(13) 0.0233(13) 0.066(2) -0.0196(13) 0.0098(14) -0.0069(10)
C44 0.042(2) 0.0149(12) 0.083(3) 0.0001(13) 0.033(2) -0.0008(11)
C45 0.043(2) 0.0236(13) 0.043(2) 0.0109(12) 0.0178(14) 0.0121(11)
C46 0.0291(12) 0.0216(12) 0.0278(14) 0.0049(10) 0.0069(11) 0.0056(10)

loop_
_atom_site_label
_atom_site_thermal_displace_type
_atom_site_fract_x
_atom_site_fract_y
_atom_site_fract_z
_atom_site_occupancy
_atom_site_U_iso_or_equiv
Ru Uani 0.26898(2) 0.31294(1) 0.16344(1) 1.000 0.0138(1)
Cl1 Uani 0.4083(3) 0.38151(10) 0.2874(2) 0.529(12) 0.0240(12)
Cl1A Uani 0.3928(3) 0.21984(11) 0.2456(2) 0.471(12) 0.0188(11)
O1 Uani 0.4331(11) 0.2008(4) 0.2585(6) 0.529(12) 0.0269(17)
O1A Uani 0.4549(11) 0.3950(3) 0.3212(7) 0.471(12) 0.0323(19)
N1 Uani -0.0241(2) 0.35610(8) 0.25493(14) 1.000 0.0172(5)
N2 Uani -0.0379(2) 0.25738(8) 0.22592(14) 1.000 0.0167(5)
C1 Uani 0.3623(10) 0.2431(5) 0.2264(6) 0.529(12) 0.019(2)
C1A Uani 0.3747(13) 0.3613(5) 0.2647(9) 0.471(12) 0.023(3)
C2 Uani 0.0607(2) 0.30788(9) 0.22397(15) 1.000 0.0143(5)
C3 Uani -0.1771(3) 0.27425(10) 0.2584(2) 1.000 0.0208(7)
C4 Uani -0.1688(3) 0.33553(11) 0.2758(2) 1.000 0.0212(7)
C11 Uani 0.1235(3) 0.33370(11) 0.0168(2) 1.000 0.0220(7)
C12 Uani 0.2075(3) 0.27609(10) 0.0125(2) 1.000 0.0212(7)
C13 Uani 0.3751(3) 0.29060(10) 0.0310(2) 1.000 0.0206(7)
C14 Uani 0.3924(3) 0.35531(10) 0.0500(2) 1.000 0.0198(6)
C15 Uani 0.2356(3) 0.38213(10) 0.0420(2) 1.000 0.0215(7)
C21 Uani -0.0533(3) 0.3419(2) -0.0050(2) 1.000 0.0381(10)
C22 Uani 0.1355(4) 0.21479(14) -0.0212(2) 1.000 0.0404(12)
C23 Uani 0.5058(3) 0.24458(14) 0.0260(2) 1.000 0.0335(11)
C24 Uani 0.5439(3) 0.39172(15) 0.0674(2) 1.000 0.0355(11)
C25 Uani 0.2040(5) 0.45075(12) 0.0471(2) 1.000 0.0397(10)
C31 Uani 0.0307(3) 0.42095(9) 0.2713(2) 1.000 0.0183(6)
C32 Uani -0.0948(3) 0.46758(10) 0.2252(2) 1.000 0.0234(7)
C33 Uani -0.0291(3) 0.53417(11) 0.2395(2) 1.000 0.0286(9)
C34 Uani 0.0249(3) 0.54860(11) 0.3469(2) 1.000 0.0328(9)
C35 Uani 0.1442(3) 0.50045(12) 0.3951(2) 1.000 0.0318(9)
C36 Uani 0.0800(3) 0.43409(11) 0.3800(2) 1.000 0.0260(7)
C41 Uani 0.0029(3) 0.19215(9) 0.2085(2) 1.000 0.0182(6)
C42 Uani -0.1310(3) 0.15765(11) 0.1438(2) 1.000 0.0280(9)
C43 Uani -0.0777(3) 0.09106(12) 0.1263(3) 1.000 0.0393(9)
C44 Uani -0.0272(3) 0.05648(12) 0.2214(3) 1.000 0.0441(13)
C45 Uani 0.1024(3) 0.09189(12) 0.2874(2) 1.000 0.0353(10)
C46 Uani 0.0502(3) 0.15849(11) 0.3056(2) 1.000 0.0259(7)
H31 Uiso -0.255(3) 0.2472(11) 0.2617(18) 1.000 0.018(6)
H41 Uiso -0.237(3) 0.3620(12) 0.2982(19) 1.000 0.023(6)
H211 Uiso -0.105(4) 0.3034(15) 0.001(3) 1.000 0.049(9)
H212 Uiso -0.087(4) 0.3490(14) -0.073(3) 1.000 0.046(9)
H213 Uiso -0.097(4) 0.3753(18) 0.027(3) 1.000 0.069(11)
H221 Uiso 0.197(4) 0.1811(14) 0.012(2) 1.000 0.042(9)
H222 Uiso 0.128(5) 0.210(2) -0.091(4) 1.000 0.092(14)
H223 Uiso 0.033(5) 0.2088(16) -0.010(3) 1.000 0.059(10)
H231 Uiso 0.603(4) 0.2619(16) 0.058(3) 1.000 0.054(10)
H232 Uiso 0.516(3) 0.2384(13) -0.040(3) 1.000 0.037(8)
H233 Uiso 0.484(3) 0.2065(14) 0.053(2) 1.000 0.036(8)
H241 Uiso 0.556(4) 0.4112(17) 0.013(3) 1.000 0.065(11)
H242 Uiso 0.545(4) 0.4187(17) 0.115(3) 1.000 0.056(10)
H243 Uiso 0.641(4) 0.3629(17) 0.087(3) 1.000 0.063(10)
H251 Uiso 0.226(5) 0.4712(19) -0.006(3) 1.000 0.080(13)
H252 Uiso 0.270(4) 0.4687(17) 0.104(3) 1.000 0.066(11)
H253 Uiso 0.102(5) 0.4557(16) 0.048(3) 1.000 0.061(11)
H311 Uiso 0.116(3) 0.4262(11) 0.2406(18) 1.000 0.016(6)
H321 Uiso -0.125(3) 0.4584(11) 0.158(2) 1.000 0.019(6)
H322 Uiso -0.192(3) 0.4628(12) 0.257(2) 1.000 0.031(7)
H331 Uiso -0.101(3) 0.5625(13) 0.210(2) 1.000 0.033(7)
H332 Uiso 0.057(3) 0.5383(11) 0.209(2) 1.000 0.025(7)
H341 Uiso 0.071(3) 0.5872(14) 0.357(2) 1.000 0.038(8)
H342 Uiso -0.067(3) 0.5494(13) 0.380(2) 1.000 0.035(7)
H351 Uiso 0.244(3) 0.5042(12) 0.368(2) 1.000 0.029(7)
H352 Uiso 0.168(4) 0.5073(14) 0.466(3) 1.000 0.044(8)
H361 Uiso 0.159(3) 0.4037(12) 0.4078(19) 1.000 0.028(7)
H362 Uiso -0.008(4) 0.4285(13) 0.410(2) 1.000 0.039(8)
H411 Uiso 0.089(3) 0.1931(10) 0.1796(18) 1.000 0.012(6)
H421 Uiso -0.158(3) 0.1806(13) 0.083(2) 1.000 0.038(8)
H422 Uiso -0.230(4) 0.1565(15) 0.173(2) 1.000 0.043(8)
H431 Uiso 0.011(3) 0.0930(12) 0.092(2) 1.000 0.027(7)
H432 Uiso -0.164(4) 0.0709(15) 0.084(2) 1.000 0.051(9)
H441 Uiso 0.003(4) 0.0161(15) 0.208(2) 1.000 0.048(9)
H442 Uiso -0.113(4) 0.0542(14) 0.257(2) 1.000 0.048(9)
H451 Uiso 0.191(3) 0.0942(12) 0.256(2) 1.000 0.031(7)
H452 Uiso 0.130(4) 0.0717(15) 0.348(3) 1.000 0.048(9)
H461 Uiso 0.133(3) 0.1822(12) 0.346(2) 1.000 0.031(7)
H462 Uiso -0.045(3) 0.1574(11) 0.3371(19) 1.000 0.024(6)

loop_
_atom_type_symbol
_atom_type_description
_atom_type_scat_dispersion_real
_atom_type_scat_dispersion_imag
_atom_type_scat_source
Ru Ru -1.2594 0.8363 'International Tables Vol C Tables 4.2.6.8 and 6.1.1.4'
O O 0.0106 0.0060 'International Tables Vol C Tables 4.2.6.8 and 6.1.1.4'
N N 0.0061 0.0033 'International Tables Vol C Tables 4.2.6.8 and 6.1.1.4'
Cl Cl 0.1484 0.1585 'International Tables Vol C Tables 4.2.6.8 and 6.1.1.4'
H H 0.0000 0.0000 'International Tables Vol C Tables 4.2.6.8 and 6.1.1.4'
C C 0.0033 0.0016 'International Tables Vol C Tables 4.2.6.8 and 6.1.1.4'

loop_
_geom_angle_atom_site_label_1
_geom_angle_atom_site_label_2
_geom_angle_atom_site_label_3
_geom_angle
_geom_angle_publ_flag
Cl1 Ru C1 91.8(3) yes
Cl1 Ru C2 95.41(8) yes
Cl1 Ru C11 131.15(8) yes
Cl1 Ru C12 154.03(9) yes
Cl1 Ru C13 119.90(9) yes
Cl1 Ru C14 91.35(9) yes
Cl1 Ru C15 97.05(9) yes
C1 Ru C2 95.5(3) yes
C1 Ru C11 136.1(3) yes
C1 Ru C12 100.2(3) yes
C1 Ru C13 90.9(3) yes
C1 Ru C14 116.6(3) yes
C1 Ru C15 152.7(3) yes
C2 Ru C11 89.85(9) yes
C2 Ru C12 106.19(9) yes
C2 Ru C13 143.91(9) yes
C2 Ru C14 146.97(8) yes
C2 Ru C15 109.22(9) yes
Cl1A Ru C2 95.72(8) yes
C1A Ru C2 93.5(4) yes
C11 Ru C12 37.37(9) yes
C11 Ru C13 62.16(9) yes
C11 Ru C14 62.12(10) yes
C11 Ru C15 36.83(9) yes
Cl1A Ru C11 135.62(9) yes
C1A Ru C11 134.7(4) yes
C12 Ru C13 37.80(9) yes
C12 Ru C14 62.68(9) yes
C12 Ru C15 62.59(9) yes
Cl1A Ru C12 99.66(9) yes
C1A Ru C12 157.4(4) yes
C13 Ru C14 36.90(8) yes
C13 Ru C15 62.35(9) yes
Cl1A Ru C13 90.46(9) yes
C1A Ru C13 122.2(4) yes
C14 Ru C15 37.77(9) yes
Cl1A Ru C14 116.33(9) yes
C1A Ru C14 94.8(4) yes
Cl1A Ru C15 152.33(9) yes
C1A Ru C15 100.9(4) yes
Cl1A Ru C1A 89.0(3) yes
C2 N1 C4 111.20(17) yes
C2 N1 C31 126.07(18) yes
C4 N1 C31 122.60(19) yes
C2 N2 C3 111.23(17) yes
C2 N2 C41 125.62(18) yes
C3 N2 C41 122.72(18) yes
Ru C1 O1 172.0(8) yes
Ru C1A O1A 171.3(10) yes
Ru C2 N1 128.00(14) yes
Ru C2 N2 127.81(14) yes
N1 C2 N2 103.27(15) yes
N2 C3 C4 107.0(2) yes
N1 C4 C3 107.3(2) yes
Ru C11 C15 70.82(15) yes
Ru C11 C21 126.30(19) yes
C12 C11 C15 108.6(2) no
C12 C11 C21 125.9(3) no
C15 C11 C21 125.5(3) no
Ru C11 C12 70.31(15) yes
Ru C12 C11 72.32(15) yes
Ru C12 C13 71.58(15) yes
C11 C12 C13 107.2(2) no
C11 C12 C22 126.0(2) no
C13 C12 C22 126.1(2) no
Ru C12 C22 129.02(18) yes
Ru C13 C14 71.35(15) yes
Ru C13 C23 125.84(18) yes
Ru C13 C12 70.62(15) yes
C12 C13 C23 125.0(2) no
C14 C13 C23 126.7(2) no
C12 C13 C14 108.3(2) no
Ru C14 C15 71.07(15) yes
Ru C14 C24 126.51(19) yes
Ru C14 C13 71.74(15) yes
C13 C14 C24 127.0(2) no
C15 C14 C24 124.8(2) no
C13 C14 C15 108.0(2) no
Ru C15 C14 71.16(14) yes
Ru C15 C25 128.12(19) yes
C11 C15 C14 107.9(2) no
C11 C15 C25 127.7(3) no
C14 C15 C25 124.0(2) no
Ru C15 C11 72.35(14) yes
N1 C31 C32 111.7(2) yes
C32 C31 C36 110.8(2) no
N1 C31 C36 110.83(19) yes
C31 C32 C33 109.8(2) no
C32 C33 C34 111.2(2) no
C33 C34 C35 111.5(2) no
C34 C35 C36 111.8(2) no
C31 C36 C35 110.0(2) no
N2 C41 C42 112.5(2) yes
C42 C41 C46 110.88(19) no
N2 C41 C46 109.8(2) yes
C41 C42 C43 109.4(2) no
C42 C43 C44 111.5(3) no
C43 C44 C45 110.9(2) no
C44 C45 C46 111.3(2) no
C41 C46 C45 109.6(2) no
N2 C3 H31 122.4(16) no
C4 C3 H31 130.5(16) no
N1 C4 H41 121.3(17) no
C3 C4 H41 131.4(17) no
C11 C21 H211 110(2) no
C11 C21 H212 110(2) no
C11 C21 H213 117(2) no
H211 C21 H212 99(3) no
H211 C21 H213 113(3) no
H212 C21 H213 106(3) no
C12 C22 H221 110.2(18) no
C12 C22 H222 111(3) no
C12 C22 H223 115(2) no
H221 C22 H222 110(3) no
H221 C22 H223 106(3) no
H222 C22 H223 104(4) no
C13 C23 H231 109(2) no
C13 C23 H232 109.0(17) no
C13 C23 H233 111.0(17) no
H231 C23 H232 107(3) no
H231 C23 H233 112(3) no
H232 C23 H233 109(2) no
C14 C24 H241 109(2) no
C14 C24 H242 111(2) no
C14 C24 H243 111(2) no
H241 C24 H242 110(4) no
H241 C24 H243 108(3) no
H242 C24 H243 107(3) no
C15 C25 H251 112(3) no
C15 C25 H252 110(2) no
C15 C25 H253 108(2) no
H251 C25 H252 108(3) no
H251 C25 H253 107(4) no
H252 C25 H253 112(3) no
N1 C31 H311 107.6(15) no
C32 C31 H311 106.4(15) no
C36 C31 H311 109.4(16) no
C31 C32 H321 109.6(15) no
C31 C32 H322 108.7(15) no
C33 C32 H321 110.8(15) no
C33 C32 H322 110.3(15) no
H321 C32 H322 108(2) no
C32 C33 H331 110.9(17) no
C32 C33 H332 109.6(15) no
C34 C33 H331 112.3(17) no
C34 C33 H332 107.5(17) no
H331 C33 H332 105(2) no
C33 C34 H341 112.7(17) no
C33 C34 H342 109.4(16) no
C35 C34 H341 107.7(17) no
C35 C34 H342 109.6(16) no
H341 C34 H342 106(2) no
C34 C35 H351 109.4(15) no
C34 C35 H352 110.6(19) no
C36 C35 H351 109.6(15) no
C36 C35 H352 106.6(18) no
H351 C35 H352 109(3) no
C31 C36 H361 109.3(16) no
C31 C36 H362 108.2(18) no
C35 C36 H361 111.1(15) no
C35 C36 H362 111.0(17) no
H361 C36 H362 107(2) no
N2 C41 H411 106.7(14) no
C42 C41 H411 109.7(16) no
C46 C41 H411 107.0(16) no
C41 C42 H421 108.4(16) no
C41 C42 H422 112.0(17) no
C43 C42 H421 111.5(16) no
C43 C42 H422 109.7(19) no
H421 C42 H422 106(2) no
C42 C43 H431 108.6(16) no
C42 C43 H432 107(2) no
C44 C43 H431 108.8(16) no
C44 C43 H432 113.1(18) no
H431 C43 H432 108(2) no
C43 C44 H441 109.1(17) no
C43 C44 H442 110.4(18) no
C45 C44 H441 113(2) no
C45 C44 H442 104.9(18) no
H441 C44 H442 109(3) no
C44 C45 H451 108.0(17) no
C44 C45 H452 111(2) no
C46 C45 H451 108.0(16) no
C46 C45 H452 108(2) no
H451 C45 H452 110(3) no
C41 C46 H461 109.0(16) no
C41 C46 H462 106.8(15) no
C45 C46 H461 112.3(15) no
C45 C46 H462 109.7(14) no
H461 C46 H462 109(2) no

loop_
_geom_bond_atom_site_label_1
_geom_bond_atom_site_label_2
_geom_bond_distance
_geom_bond_publ_flag
Ru Cl1 2.424(3) yes
Ru C1 1.848(10) yes
Ru C2 2.0951(18) yes
Ru C11 2.252(3) yes
Ru C12 2.226(3) yes
Ru C13 2.239(3) yes
Ru C14 2.234(3) yes
Ru C15 2.232(3) yes
Ru Cl1A 2.452(3) yes
Ru C1A 1.860(12) yes
O1 C1 1.140(13) yes
O1A C1A 1.197(14) yes
N1 C4 1.388(3) yes
N1 C31 1.473(3) yes
N1 C2 1.373(3) yes
N2 C2 1.375(3) yes
N2 C41 1.471(3) yes
N2 C3 1.389(3) yes
C3 C4 1.336(3) no
C11 C15 1.417(3) no
C11 C21 1.501(4) no
C11 C12 1.435(3) no
C12 C13 1.446(4) no
C12 C22 1.493(4) no
C13 C14 1.416(3) no
C13 C23 1.501(4) no
C14 C24 1.497(4) no
C14 C15 1.445(4) no
C15 C25 1.500(3) no
C31 C32 1.528(3) no
C31 C36 1.529(4) no
C32 C33 1.535(3) no
C33 C34 1.522(4) no
C34 C35 1.526(4) no
C35 C36 1.527(4) no
C41 C46 1.527(4) no
C41 C42 1.525(4) no
C42 C43 1.530(4) no
C43 C44 1.517(5) no
C44 C45 1.520(4) no
C45 C46 1.530(4) no
C3 H31 0.89(3) no
C4 H41 0.91(3) no
C21 H211 0.95(3) no
C21 H212 0.96(4) no
C21 H213 0.95(4) no
C22 H221 0.96(3) no
C22 H222 0.97(5) no
C22 H223 0.92(4) no
C23 H231 0.95(4) no
C23 H232 0.95(4) no
C23 H233 0.93(3) no
C24 H241 0.89(4) no
C24 H242 0.88(4) no
C24 H243 1.03(4) no
C25 H251 0.91(4) no
C25 H252 0.97(4) no
C25 H253 0.88(4) no
C31 H311 0.91(3) no
C32 H321 0.95(3) no
C32 H322 1.01(3) no
C33 H331 0.91(3) no
C33 H332 0.91(3) no
C34 H341 0.92(3) no
C34 H342 0.97(3) no
C35 H351 0.99(3) no
C35 H352 0.99(4) no
C36 H361 0.97(3) no
C36 H362 0.93(3) no
C41 H411 0.90(3) no
C42 H421 0.97(3) no
C42 H422 1.00(3) no
C43 H431 0.96(3) no
C43 H432 0.97(3) no
C44 H441 0.93(3) no
C44 H442 0.95(3) no
C45 H451 0.94(3) no
C45 H452 0.94(4) no
C46 H461 0.97(3) no
C46 H462 0.99(3) no

loop_
_geom_torsion_atom_site_label_1
_geom_torsion_atom_site_label_2
_geom_torsion_atom_site_label_3
_geom_torsion_atom_site_label_4
_geom_torsion
_geom_torsion_publ_flag
Cl1 Ru C2 N1 48.86(19) no
Cl1 Ru C2 N2 -143.93(18) no
C1 Ru C2 N1 141.2(3) no
C1 Ru C2 N2 -51.6(3) no
C11 Ru C2 N1 -82.49(19) no
C11 Ru C2 N2 84.72(19) no
C12 Ru C2 N1 -116.57(19) no
C12 Ru C2 N2 50.7(2) no
C13 Ru C2 N1 -119.69(19) no
C13 Ru C2 N2 47.5(2) no
C14 Ru C2 N1 -52.0(3) no
C14 Ru C2 N2 115.2(2) no
C15 Ru C2 N1 -50.6(2) no
C15 Ru C2 N2 116.66(18) no
Cl1 Ru C11 C12 145.37(14) no
Cl1 Ru C11 C15 26.5(2) no
Cl1 Ru C11 C21 -94.0(3) no
C1 Ru C11 C12 -19.8(4) no
C1 Ru C11 C15 -138.7(4) no
C1 Ru C11 C21 100.8(5) no
C2 Ru C11 C12 -117.57(15) no
C2 Ru C11 C15 123.55(15) no
C2 Ru C11 C21 3.1(3) no
C12 Ru C11 C15 -118.9(2) no
C12 Ru C11 C21 120.6(3) no
C13 Ru C11 C12 38.69(14) no
C13 Ru C11 C15 -80.19(16) no
C13 Ru C11 C21 159.3(3) no
C14 Ru C11 C12 80.64(15) no
C14 Ru C11 C15 -38.24(14) no
C14 Ru C11 C21 -158.7(3) no
C15 Ru C11 C12 118.9(2) no
C15 Ru C11 C21 -120.5(3) no
Cl1 Ru C12 C11 -77.7(2) no
Cl1 Ru C12 C13 37.9(2) no
Cl1 Ru C12 C22 159.9(2) no
C1 Ru C12 C11 166.2(3) no
C1 Ru C12 C13 -78.2(3) no
C1 Ru C12 C22 43.8(4) no
C2 Ru C12 C11 67.38(15) no
C2 Ru C12 C13 -177.00(12) no
C2 Ru C12 C22 -55.0(3) no
C11 Ru C12 C13 115.62(19) no
C11 Ru C12 C22 -122.4(3) no
C13 Ru C12 C11 -115.62(19) no
C13 Ru C12 C22 122.0(3) no
C14 Ru C12 C11 -78.99(15) no
C14 Ru C12 C13 36.63(13) no
C14 Ru C12 C22 158.6(3) no
C15 Ru C12 C11 -36.25(14) no
C15 Ru C12 C13 79.37(14) no
C15 Ru C12 C22 -158.6(3) no
Cl1 Ru C13 C12 -161.92(12) no
Cl1 Ru C13 C14 -43.91(18) no
Cl1 Ru C13 C23 78.4(2) no
C1 Ru C13 C12 105.5(3) no
C1 Ru C13 C14 -136.5(3) no
C1 Ru C13 C23 -14.2(4) no
C2 Ru C13 C12 4.9(2) no
C2 Ru C13 C14 122.91(17) no
C2 Ru C13 C23 -114.8(2) no
C11 Ru C13 C12 -38.24(13) no
C11 Ru C13 C14 79.78(16) no
C11 Ru C13 C23 -157.9(2) no
C12 Ru C13 C14 118.0(2) no
C12 Ru C13 C23 -119.7(3) no
C14 Ru C13 C12 -118.0(2) no
C14 Ru C13 C23 122.3(3) no
C15 Ru C13 C12 -80.06(14) no
C15 Ru C13 C14 37.96(15) no
C15 Ru C13 C23 160.3(2) no
Cl1 Ru C14 C13 143.03(15) no
Cl1 Ru C14 C15 -99.78(14) no
Cl1 Ru C14 C24 20.0(2) no
C1 Ru C14 C13 50.4(4) no
C1 Ru C14 C15 167.5(3) no
C1 Ru C14 C24 -72.6(4) no
C2 Ru C14 C13 -114.88(18) no
C2 Ru C14 C15 2.3(2) no
C2 Ru C14 C24 122.1(2) no
C11 Ru C14 C13 -79.90(16) no
C11 Ru C14 C15 37.28(14) no
C11 Ru C14 C24 157.1(2) no
C12 Ru C14 C13 -37.52(15) no
C12 Ru C14 C15 79.66(15) no
C12 Ru C14 C24 -160.5(2) no
C13 Ru C14 C15 117.2(2) no
C13 Ru C14 C24 -123.0(3) no
C15 Ru C14 C13 -117.2(2) no
C15 Ru C14 C24 119.8(3) no
Cl1 Ru C15 C11 -160.21(15) no
Cl1 Ru C15 C14 83.07(15) no
Cl1 Ru C15 C25 -35.8(3) no
C1 Ru C15 C11 91.8(7) no
C1 Ru C15 C14 -24.9(7) no
C1 Ru C15 C25 -143.7(7) no
C2 Ru C15 C11 -61.95(16) no
C2 Ru C15 C14 -178.67(13) no
C2 Ru C15 C25 62.5(3) no
C11 Ru C15 C14 -116.7(2) no
C11 Ru C15 C25 124.4(3) no
C12 Ru C15 C11 36.78(15) no
C12 Ru C15 C14 -79.94(15) no
C12 Ru C15 C25 161.2(3) no
C13 Ru C15 C11 79.63(16) no
C13 Ru C15 C14 -37.09(14) no
C13 Ru C15 C25 -155.9(3) no
C14 Ru C15 C11 116.7(2) no
C14 Ru C15 C25 -118.8(3) no
C4 N1 C2 Ru 170.15(17) no
C31 N1 C2 Ru -13.7(3) no
C4 N1 C2 N2 0.5(2) no
C31 N1 C2 N2 176.6(2) no
C2 N1 C4 C3 0.0(5) no
C31 N1 C4 C3 -176.2(2) no
C2 N1 C31 C36 -102.8(3) no
C2 N1 C31 C32 133.2(2) no
C4 N1 C31 C32 -51.2(3) no
C4 N1 C31 C36 72.9(3) no
C3 N2 C2 N1 -0.9(2) no
C3 N2 C2 Ru -170.53(17) no
C41 N2 C2 Ru 16.8(3) no
C3 N2 C41 C42 51.1(3) no
C2 N2 C41 C46 99.0(3) no
C41 N2 C2 N1 -173.5(2) no
C2 N2 C3 C4 0.9(3) no
C41 N2 C3 C4 173.8(2) no
C2 N2 C41 C42 -137.0(2) no
C3 N2 C41 C46 -72.9(3) no
N2 C3 C4 N1 -0.6(3) no
Ru C11 C12 C22 125.8(3) no
C15 C11 C12 Ru 60.76(19) no
Ru C11 C12 C13 -63.54(19) no
C15 C11 C12 C22 -173.4(3) no
C21 C11 C12 Ru -121.1(3) no
C21 C11 C15 Ru 121.5(3) no
C21 C11 C15 C14 -175.9(3) no
C21 C11 C15 C25 -3.5(5) no
Ru C11 C15 C14 62.68(19) no
C15 C11 C12 C13 -2.8(3) no
Ru C11 C15 C25 -124.9(3) no
C12 C11 C15 Ru -60.44(19) no
C12 C11 C15 C14 2.2(3) no
C21 C11 C12 C13 175.3(3) no
C21 C11 C12 C22 4.7(4) no
C12 C11 C15 C25 174.6(3) no
Ru C12 C13 C14 -61.76(19) no
Ru C12 C13 C23 120.8(3) no
C11 C12 C13 C14 2.3(3) no
C11 C12 C13 C23 -175.2(3) no
C11 C12 C13 Ru 64.03(19) no
C22 C12 C13 C23 -4.6(4) no
C22 C12 C13 Ru -125.3(3) no
C22 C12 C13 C14 172.9(3) no
C23 C13 C14 Ru -121.3(3) no
Ru C13 C14 C24 122.4(3) no
C12 C13 C14 Ru 61.29(19) no
C12 C13 C14 C15 -0.9(3) no
C12 C13 C14 C24 -176.3(3) no
C23 C13 C14 C15 176.5(3) no
C23 C13 C14 C24 1.1(5) no
Ru C13 C14 C15 -62.21(19) no
Ru C14 C15 C11 -63.45(19) no
Ru C14 C15 C25 123.8(3) no
C13 C14 C15 C11 -0.8(3) no
C13 C14 C15 C25 -173.5(3) no
C24 C14 C15 C25 2.0(4) no
C24 C14 C15 Ru -121.8(3) no
C24 C14 C15 C11 174.7(3) no
C13 C14 C15 Ru 62.65(19) no
N1 C31 C32 C33 -177.0(2) no
C36 C31 C32 C33 58.9(3) no
N1 C31 C36 C35 177.2(2) no
C32 C31 C36 C35 -58.3(3) no
C31 C32 C33 C34 -56.9(3) no
C32 C33 C34 C35 54.7(3) no
C33 C34 C35 C36 -54.3(3) no
C34 C35 C36 C31 55.7(3) no
N2 C41 C42 C43 178.1(2) no
C46 C41 C42 C43 -58.5(3) no
N2 C41 C46 C45 -176.51(19) no
C42 C41 C46 C45 58.5(3) no
C41 C42 C43 C44 57.0(3) no
C42 C43 C44 C45 -55.9(3) no
C43 C44 C45 C46 55.8(3) no
C44 C45 C46 C41 -56.8(3) no
